data_7715033
loop_
_publ_author_name
'Ma, Zhihu'
'Song, Xiaoming'
'Li, Zhaoyu'
'Ren, Yixia'
'Wang, Jijiang'
'Liang, Yucang'

_publ_section_title
;
 Ag-based coordination polymer-enhanced photocatalytic degradation of
 ciprofloxacin and nitrophenol.
;
_journal_issue 8
_journal_name_full 'Dalton transactions (Cambridge, England : 2003)'
_journal_page_first 3797
_journal_page_last 3807
_journal_paper_doi 10.1039/d3dt03727d
_journal_volume 53
_journal_year 2024
_chemical_formula_sum 'C162 H126 Ag9 N51 O27'
_chemical_formula_weight 4189.96
_space_group_crystal_system orthorhombic
_space_group_IT_number 48
_space_group_name_Hall '-P 2ab 2bc'
_space_group_name_H-M_alt 'P n n n :2'
_atom_sites_solution_hydrogens geom
_atom_sites_solution_primary direct
_audit_creation_method
;
FinalCif V88 by Daniel Kratzert, Freiburg 2022,
https://github.com/dkratzert/FinalCif
;
_audit_update_record
;
2023-09-13 deposited with the CCDC.	2024-01-18 downloaded from the CCDC.
;
_cell_angle_alpha 90
_cell_angle_beta 90
_cell_angle_gamma 90
_cell_formula_units_Z 3
_cell_length_a 15.2521(9)
_cell_length_b 27.1930(18)
_cell_length_c 34.360(2)
_cell_measurement_reflns_used 9902
_cell_measurement_temperature 296(2)
_cell_measurement_theta_max 23.1485
_cell_measurement_theta_min 2.178
_cell_volume 14250.8(15)
_computing_cell_refinement 'SAINT V8.40C'
_computing_data_collection 'Bruker BIS 2011.4.0.0/01-Apr-2011 && APEX2_2011.4-1'
_computing_data_reduction 'SAINT V8.40C'
_computing_structure_refinement 'SHELXL-2019/1 (Sheldrick, 2019)'
_computing_structure_solution 'SHELXT 2018/2 (Sheldrick, 2018)'
_diffrn_ambient_environment N~2~
_diffrn_ambient_temperature 296(2)
_diffrn_detector CPAD
_diffrn_detector_area_resol_mean 7.41
_diffrn_detector_type 'Bruker PHOTON III'
_diffrn_measured_fraction_theta_full 0.996
_diffrn_measured_fraction_theta_max 0.996
_diffrn_measurement_device 'three-circle diffractometer'
_diffrn_measurement_device_type 'Bruker D8 VENTURE dual wavelength Mo/Cu'
_diffrn_measurement_method '\w and \f scans'
_diffrn_measurement_specimen_support 'MiTeGen micromount'
_diffrn_radiation_monochromator 'mirror optics'
_diffrn_radiation_probe x-ray
_diffrn_radiation_type MoK\a
_diffrn_radiation_wavelength 0.71073
_diffrn_reflns_av_R_equivalents 0.0335
_diffrn_reflns_av_unetI/netI 0.0250
_diffrn_reflns_Laue_measured_fraction_full 0.996
_diffrn_reflns_Laue_measured_fraction_max 0.996
_diffrn_reflns_limit_h_max 18
_diffrn_reflns_limit_h_min -15
_diffrn_reflns_limit_k_max 32
_diffrn_reflns_limit_k_min -28
_diffrn_reflns_limit_l_max 38
_diffrn_reflns_limit_l_min -40
_diffrn_reflns_number 70610
_diffrn_reflns_point_group_measured_fraction_full 0.996
_diffrn_reflns_point_group_measured_fraction_max 0.996
_diffrn_reflns_theta_full 25.014
_diffrn_reflns_theta_max 25.014
_diffrn_reflns_theta_min 2.092
_diffrn_source 'microfocus sealed X-ray tube'
_diffrn_source_current 30.0
_diffrn_source_type 'Incoatec I\ms'
_diffrn_source_voltage 50.0
_exptl_absorpt_coefficient_mu 0.982
_exptl_absorpt_correction_T_max 0.2585
_exptl_absorpt_correction_T_min 0.2307
_exptl_absorpt_correction_type multi-scan
_exptl_absorpt_process_details
;
SADABS-2016/2 - Bruker AXS area detector scaling and absorption correction:
Krause, L., Herbst-Irmer, R., Sheldrick G.M. & Stalke D., J. Appl. Cryst. 48
(2015) 3-10
;
_exptl_crystal_colour colourless
_exptl_crystal_density_diffrn 1.465
_exptl_crystal_description block
_exptl_crystal_F_000 6282
_exptl_crystal_size_max 0.100
_exptl_crystal_size_mid 0.100
_exptl_crystal_size_min 0.080
_refine_diff_density_max 1.353
_refine_diff_density_min -1.393
_refine_diff_density_rms 0.104
_refine_ls_extinction_method none
_refine_ls_goodness_of_fit_ref 1.033
_refine_ls_hydrogen_treatment constr
_refine_ls_matrix_type full
_refine_ls_number_parameters 1146
_refine_ls_number_reflns 12551
_refine_ls_number_restraints 2010
_refine_ls_restrained_S_all 1.015
_refine_ls_R_factor_all 0.1032
_refine_ls_R_factor_gt 0.0671
_refine_ls_shift/su_max 0.025
_refine_ls_shift/su_mean 0.000
_refine_ls_structure_factor_coef Fsqd
_refine_ls_weighting_details 'w=1/[\s^2^(Fo^2^)+(0.0722P)^2^+63.1863P] where P=(Fo^2^+2Fc^2^)/3'
_refine_ls_weighting_scheme calc
_refine_ls_wR_factor_gt 0.1762
_refine_ls_wR_factor_ref 0.2038
_reflns_Friedel_coverage 0.000
_reflns_number_gt 7937
_reflns_number_total 12551
_reflns_threshold_expression 'I > 2\s(I)'
_cod_data_source_file d3dt03727d2.cif
_cod_data_source_block yd1865_0m_a_sq
_cod_depositor_comments 'Adding full bibliography for 7715033.cif.'
_cod_original_sg_symbol_H-M 'P n n n'
_cod_database_code 7715033
_shelx_shelxl_version_number 2019/1
_shelx_space_group_comment
;
The symmetry employed for this shelxl refinement is uniquely defined
by the following loop, which should always be used as a source of
symmetry information in preference to the above space-group names.
They are only intended as comments.
;
_shelx_estimated_absorpt_t_min 0.908
_shelx_estimated_absorpt_t_max 0.926
_olex2_diffrn_ambient_temperature_device 'Oxford Cryostream 800'

loop_
_space_group_symop_operation_xyz
'x, y, z'
'-x+1/2, -y+1/2, z'
'-x+1/2, y, -z+1/2'
'x, -y+1/2, -z+1/2'
'-x, -y, -z'
'x-1/2, y-1/2, -z'
'x-1/2, -y, z-1/2'
'-x, y-1/2, z-1/2'

loop_
_atom_site_label
_atom_site_type_symbol
_atom_site_fract_x
_atom_site_fract_y
_atom_site_fract_z
_atom_site_U_iso_or_equiv
_atom_site_adp_type
_atom_site_occupancy
_atom_site_site_symmetry_order
_atom_site_calc_flag
_atom_site_refinement_flags_posn
_atom_site_refinement_flags_adp
_atom_site_refinement_flags_occupancy
_atom_site_disorder_assembly
_atom_site_disorder_group
Ag01 Ag 1.49666(5) 0.80623(2) 0.93856(2) 0.0802(2) Uani 1 1 d . . . . .
Ag02 Ag 0.50185(4) 0.54842(3) 0.75053(2) 0.0906(3) Uani 1 1 d . . . . .
Ag03 Ag -0.48260(5) 0.29800(3) 0.56675(2) 0.0978(3) Uani 1 1 d . . . . .
Ag04 Ag 0.000000 0.500000 0.500000 0.0830(5) Uani 0.5 2 d S . P . .
Ag05 Ag 0.3786(7) 0.6668(4) 0.0847(3) 0.148(3) Uani 0.125 1 d . . P . .
C1_1 C 1.3660(4) 0.7302(2) 0.90926(18) 0.0553(15) Uani 1 1 d D U . . .
H1_1 H 1.334489 0.733512 0.932275 0.066 Uiso 1 1 calc R U . . .
C2_1 C 1.4635(5) 0.7389(3) 0.8658(2) 0.073(2) Uani 1 1 d D U . . .
H2_1 H 1.513643 0.749181 0.852736 0.088 Uiso 1 1 calc R U . . .
C3_1 C 1.4025(4) 0.7079(3) 0.85124(19) 0.0667(18) Uani 1 1 d D U . . .
H3_1 H 1.402701 0.693474 0.826704 0.080 Uiso 1 1 calc R U . . .
C4_1 C 1.2652(3) 0.6711(2) 0.87855(16) 0.0485(14) Uani 1 1 d D U . . .
C5_1 C 1.2453(4) 0.6437(2) 0.91127(17) 0.0560(16) Uani 1 1 d D U . . .
H5_1 H 1.280291 0.646171 0.933355 0.067 Uiso 1 1 calc R U . . .
C6_1 C 1.1737(4) 0.6129(2) 0.91123(17) 0.0574(16) Uani 1 1 d D U . . .
H6_1 H 1.158944 0.595743 0.933715 0.069 Uiso 1 1 calc R U . . .
C7_1 C 1.1233(3) 0.6072(2) 0.87788(16) 0.0508(14) Uani 1 1 d D U . . .
C8_1 C 1.1436(4) 0.6354(2) 0.84539(16) 0.0508(15) Uani 1 1 d D U . . .
H8_1 H 1.109442 0.632560 0.823071 0.061 Uiso 1 1 calc R U . . .
C9_1 C 1.2137(4) 0.6674(2) 0.84581(16) 0.0521(15) Uani 1 1 d D U . . .
H9_1 H 1.226089 0.686509 0.824039 0.062 Uiso 1 1 calc R U . . .
C10_1 C 1.0589(3) 0.5307(2) 0.90196(16) 0.0507(14) Uani 1 1 d D U . . .
C11_1 C 0.9897(4) 0.5189(2) 0.92653(16) 0.0513(14) Uani 1 1 d D U . . .
H11_1 H 0.937709 0.536660 0.925024 0.062 Uiso 1 1 calc R U . . .
C12_1 C 0.9972(3) 0.4807(2) 0.95339(18) 0.0547(15) Uani 1 1 d D U . . .
H12_1 H 0.950247 0.472850 0.969511 0.066 Uiso 1 1 calc R U . . .
C13_1 C 1.0747(4) 0.4546(2) 0.95596(17) 0.0529(15) Uani 1 1 d D U . . .
C14_1 C 1.1427(4) 0.4647(2) 0.93028(18) 0.0588(16) Uani 1 1 d D U . . .
H14_1 H 1.193771 0.446062 0.931166 0.071 Uiso 1 1 calc R U . . .
C15_1 C 1.1348(4) 0.5021(2) 0.90353(19) 0.0610(17) Uani 1 1 d D U . . .
H15_1 H 1.180588 0.508436 0.886343 0.073 Uiso 1 1 calc R U . . .
C16_1 C 1.0262(4) 0.3884(2) 1.00059(18) 0.0611(17) Uani 1 1 d D U . . .
H16_1 H 0.968693 0.386424 0.991770 0.073 Uiso 1 1 calc R U . . .
C17_1 C 1.1445(4) 0.3766(3) 1.0327(2) 0.074(2) Uani 1 1 d D U . . .
H17_1 H 1.184222 0.364029 1.050701 0.089 Uiso 1 1 calc R U . . .
C18_1 C 1.1625(4) 0.4118(3) 1.0068(2) 0.070(2) Uani 1 1 d D U . . .
H18_1 H 1.215568 0.428127 1.003494 0.083 Uiso 1 1 calc R U . . .
C19_1 C 0.9739(3) 0.58184(19) 0.85693(17) 0.0491(14) Uani 1 1 d D U . . .
C20_1 C 0.9277(4) 0.5433(2) 0.84060(18) 0.0585(16) Uani 1 1 d D U . . .
H20_1 H 0.950401 0.511585 0.841642 0.070 Uiso 1 1 calc R U . . .
C21_1 C 0.8479(4) 0.5517(2) 0.82272(19) 0.0593(17) Uani 1 1 d D U . . .
H21_1 H 0.817609 0.525623 0.811527 0.071 Uiso 1 1 calc R U . . .
C22_1 C 0.8128(3) 0.5985(2) 0.82133(16) 0.0512(14) Uani 1 1 d D U . . .
C23_1 C 0.8589(4) 0.6371(2) 0.8372(2) 0.0617(17) Uani 1 1 d D U . . .
H23_1 H 0.836272 0.668782 0.836059 0.074 Uiso 1 1 calc R U . . .
C24_1 C 0.9390(4) 0.6286(2) 0.8548(2) 0.0628(18) Uani 1 1 d D U . . .
H24_1 H 0.969952 0.654890 0.865398 0.075 Uiso 1 1 calc R U . . .
C25_1 C 0.6770(4) 0.5723(3) 0.7880(2) 0.0652(18) Uani 1 1 d D U . . .
H25_1 H 0.691694 0.539163 0.786303 0.078 Uiso 1 1 calc R U . . .
C26_1 C 0.6078(5) 0.6397(3) 0.7835(3) 0.096(3) Uani 1 1 d D U . . .
H26_1 H 0.563991 0.662476 0.778044 0.115 Uiso 1 1 calc R U . . .
C27_1 C 0.6846(5) 0.6506(3) 0.8007(3) 0.090(2) Uani 1 1 d D U . . .
H27_1 H 0.703640 0.681383 0.808908 0.108 Uiso 1 1 calc R U . . .
N1_1 N 1.4409(3) 0.7525(2) 0.90207(16) 0.0619(14) Uani 1 1 d D U . . .
N2_1 N 1.3409(3) 0.70195(17) 0.87922(14) 0.0506(12) Uani 1 1 d D U . . .
N3_1 N 1.0543(3) 0.57180(18) 0.87656(14) 0.0544(13) Uani 1 1 d D U . . .
N4_1 N 1.0873(3) 0.41887(19) 0.98605(15) 0.0566(13) Uani 1 1 d D U . . .
N5_1 N 1.0588(4) 0.3616(2) 1.02894(16) 0.0651(15) Uani 1 1 d D U . . .
N6_1 N 0.7291(3) 0.6068(2) 0.80369(15) 0.0568(13) Uani 1 1 d D U . . .
N7_1 N 0.6031(3) 0.5909(2) 0.77532(17) 0.0729(17) Uani 1 1 d D U . . .
C1_2 C 0.3275(4) 0.5271(3) 0.7119(2) 0.0675(18) Uani 1 1 d D U . . .
H1_2 H 0.314861 0.560502 0.713517 0.081 Uiso 1 1 calc R U . . .
C2_2 C 0.3929(6) 0.4593(3) 0.7172(4) 0.134(4) Uani 1 1 d D U . . .
H2_2 H 0.434248 0.435552 0.723720 0.160 Uiso 1 1 calc R U . . .
C3_2 C 0.3171(6) 0.4507(3) 0.6978(4) 0.132(4) Uani 1 1 d D U . . .
H3_2 H 0.298112 0.420700 0.688003 0.158 Uiso 1 1 calc R U . . .
C4_2 C 0.1924(4) 0.5042(2) 0.67710(18) 0.0569(16) Uani 1 1 d D U . . .
C5_2 C 0.1473(4) 0.4672(2) 0.6581(2) 0.071(2) Uani 1 1 d D U . . .
H5_2 H 0.169611 0.435366 0.657485 0.085 Uiso 1 1 calc R U . . .
C6_2 C 0.0692(4) 0.4779(2) 0.6402(2) 0.0703(19) Uani 1 1 d D U . . .
H6_2 H 0.039021 0.452852 0.627485 0.084 Uiso 1 1 calc R U . . .
C7_2 C 0.0342(4) 0.5247(2) 0.64043(18) 0.0549(15) Uani 1 1 d D U . . .
C8_2 C 0.0804(4) 0.5614(2) 0.65939(19) 0.0591(16) Uani 1 1 d D U . . .
H8_2 H 0.058106 0.593214 0.660027 0.071 Uiso 1 1 calc R U . . .
C9_2 C 0.1591(4) 0.5513(2) 0.6773(2) 0.0638(18) Uani 1 1 d D U . . .
H9_2 H 0.189911 0.576373 0.689540 0.077 Uiso 1 1 calc R U . . .
C10_2 C -0.1184(4) 0.5039(2) 0.62232(17) 0.0544(15) Uani 1 1 d D U . . .
C11_2 C -0.1306(4) 0.4718(2) 0.65337(18) 0.0605(17) Uani 1 1 d D U . . .
H11_2 H -0.091010 0.471908 0.673971 0.073 Uiso 1 1 calc R U . . .
C12_2 C -0.2014(4) 0.4396(2) 0.65390(18) 0.0624(17) Uani 1 1 d D U . . .
H12_2 H -0.207835 0.417532 0.674374 0.075 Uiso 1 1 calc R U . . .
C13_2 C -0.2619(4) 0.4403(2) 0.62416(18) 0.0604(17) Uani 1 1 d D U . . .
C14_2 C -0.2515(4) 0.4727(3) 0.59336(18) 0.0665(18) Uani 1 1 d D U . . .
H14_2 H -0.292724 0.473482 0.573427 0.080 Uiso 1 1 calc R U . . .
C15_2 C -0.1803(4) 0.5039(2) 0.59220(18) 0.0602(17) Uani 1 1 d D U . . .
H15_2 H -0.173194 0.525066 0.571197 0.072 Uiso 1 1 calc R U . . .
C16_2 C -0.3627(5) 0.3807(3) 0.5934(2) 0.081(2) Uani 1 1 d D U . . .
H16_2 H -0.339193 0.382904 0.568471 0.097 Uiso 1 1 calc R U . . .
C17_2 C -0.4403(7) 0.3598(4) 0.6420(2) 0.121(3) Uani 1 1 d D U . . .
H17_2 H -0.482359 0.344076 0.657128 0.146 Uiso 1 1 calc R U . . .
C18_2 C -0.3840(6) 0.3935(4) 0.6551(2) 0.106(3) Uani 1 1 d D U . . .
H18_2 H -0.379674 0.405254 0.680446 0.128 Uiso 1 1 calc R U . . .
C19_2 C -0.0484(4) 0.5786(2) 0.59684(17) 0.0551(15) Uani 1 1 d D U . . .
C20_2 C -0.1169(4) 0.6118(2) 0.59977(18) 0.0625(17) Uani 1 1 d D U . . .
H20_2 H -0.159420 0.607307 0.618861 0.075 Uiso 1 1 calc R U . . .
C21_2 C -0.1231(4) 0.6514(2) 0.57478(18) 0.0625(17) Uani 1 1 d D U . . .
H21_2 H -0.169252 0.673519 0.577072 0.075 Uiso 1 1 calc R U . . .
C22_2 C -0.0600(3) 0.6578(2) 0.54629(17) 0.0537(15) Uani 1 1 d D U . . .
C23_2 C 0.0112(4) 0.6265(2) 0.54441(18) 0.0602(17) Uani 1 1 d D U . . .
H23_2 H 0.055393 0.632030 0.526288 0.072 Uiso 1 1 calc R U . . .
C24_2 C 0.0167(3) 0.5866(2) 0.56965(17) 0.0575(16) Uani 1 1 d D U . . .
H24_2 H 0.064365 0.565310 0.568212 0.069 Uiso 1 1 calc R U . . .
C25_2 C -0.0097(4) 0.7173(3) 0.49614(19) 0.0652(18) Uani 1 1 d D U . . .
H25_2 H 0.049959 0.710554 0.498030 0.078 Uiso 1 1 calc R U . . .
C26_2 C -0.1313(4) 0.7477(3) 0.4785(3) 0.089(2) Uani 1 1 d D U . . .
H26_2 H -0.172628 0.766561 0.465282 0.107 Uiso 1 1 calc R U . . .
C27_2 C -0.1497(4) 0.7158(3) 0.5067(3) 0.089(3) Uani 1 1 d D U . . .
H27_2 H -0.204852 0.708392 0.516616 0.107 Uiso 1 1 calc R U . . .
N1_2 N 0.3993(4) 0.5072(2) 0.72564(19) 0.0770(18) Uani 1 1 d D U . . .
N2_2 N 0.2743(3) 0.49412(19) 0.69550(16) 0.0615(14) Uani 1 1 d D U . . .
N3_2 N -0.0465(3) 0.53634(19) 0.62154(15) 0.0602(14) Uani 1 1 d D U . . .
N4_2 N -0.3346(3) 0.4071(2) 0.62426(16) 0.0720(17) Uani 1 1 d D U . . .
N5_2 N -0.4275(4) 0.3516(3) 0.60310(19) 0.092(2) Uani 1 1 d D U . . .
N6_2 N -0.0712(3) 0.69590(19) 0.51808(15) 0.0573(13) Uani 1 1 d D U . . .
N7_2 N -0.0436(4) 0.7489(2) 0.47168(17) 0.0688(15) Uani 1 1 d D U . . .
C1_3 C 0.3240(17) 0.7100(9) 0.1611(5) 0.078(2) Uani 0.25 1 d D U P A -1
H1_3 H 0.363183 0.687853 0.172199 0.093 Uiso 0.25 1 calc R U P A -1
C2_3 C 0.2672(17) 0.7564(9) 0.1193(4) 0.079(3) Uani 0.25 1 d D U P A -1
H2_3 H 0.263326 0.774080 0.096191 0.095 Uiso 0.25 1 calc R U P A -1
C3_3 C 0.2348(19) 0.7706(10) 0.1543(5) 0.079(2) Uani 0.25 1 d D U P A -1
H3_3 H 0.191453 0.793920 0.158907 0.094 Uiso 0.25 1 calc R U P A -1
C4_3 C 0.2730(16) 0.7458(7) 0.2225(3) 0.074(2) Uani 0.25 1 d D U P A -1
C5_3 C 0.264(2) 0.7026(7) 0.2430(4) 0.073(2) Uani 0.25 1 d D U P A -1
H5_3 H 0.256547 0.672996 0.229799 0.088 Uiso 0.25 1 calc R U P A -1
C6_3 C 0.266(2) 0.7031(7) 0.2830(4) 0.070(2) Uani 0.25 1 d D U P A -1
H6_3 H 0.266354 0.673493 0.296472 0.084 Uiso 0.25 1 calc R U P A -1
C7_3 C 0.2679(15) 0.7468(7) 0.3036(3) 0.0681(17) Uani 0.25 1 d D U P A -1
C8_3 C 0.2781(17) 0.7898(6) 0.2825(4) 0.071(2) Uani 0.25 1 d D U P A -1
H8_3 H 0.282446 0.819582 0.295641 0.085 Uiso 0.25 1 calc R U P A -1
C9_3 C 0.2818(18) 0.7894(7) 0.2424(4) 0.072(2) Uani 0.25 1 d D U P A -1
H9_3 H 0.290282 0.818558 0.228801 0.087 Uiso 0.25 1 calc R U P A -1
C10_3 C 0.2036(12) 0.7189(10) 0.3653(5) 0.0629(16) Uani 0.25 1 d D U P A -1
C11_3 C 0.2236(13) 0.6968(12) 0.4009(7) 0.0623(18) Uani 0.25 1 d D U P A -1
H11_3 H 0.279067 0.701203 0.411591 0.075 Uiso 0.25 1 calc R U P A -1
C12_3 C 0.1627(17) 0.6685(17) 0.4208(8) 0.0610(18) Uani 0.25 1 d D U P A -1
H12_3 H 0.175822 0.656525 0.445473 0.073 Uiso 0.25 1 calc R U P A -1
C13_3 C 0.0823(13) 0.6578(11) 0.4040(7) 0.0604(18) Uani 0.25 1 d D U P A -1
C14_3 C 0.0645(12) 0.6761(9) 0.3673(5) 0.0616(19) Uani 0.25 1 d D U P A -1
H14_3 H 0.012304 0.667603 0.355049 0.074 Uiso 0.25 1 calc R U P A -1
C15_3 C 0.1228(11) 0.7068(9) 0.3485(5) 0.0629(18) Uani 0.25 1 d D U P A -1
H15_3 H 0.108214 0.719548 0.324212 0.075 Uiso 0.25 1 calc R U P A -1
C16_3 C 0.044417 0.587920 0.446847 0.058(2) Uani 0.25 1 d D U P A -1
H16_3 H 0.101893 0.578758 0.452241 0.069 Uiso 0.25 1 calc R U P A -1
C17_3 C -0.0940(9) 0.5934(9) 0.4484(8) 0.057(2) Uani 0.25 1 d D U P A -1
H17_3 H -0.152222 0.588044 0.455351 0.068 Uiso 0.25 1 calc R U P A -1
C18_3 C -0.0663(9) 0.6298(9) 0.4253(8) 0.057(2) Uani 0.25 1 d D U P A -1
H18_3 H -0.100810 0.652964 0.412618 0.069 Uiso 0.25 1 calc R U P A -1
C19_3 C 0.3268(9) 0.7768(7) 0.3672(5) 0.0625(16) Uani 0.25 1 d DG U P A -1
C20_3 C 0.2941(10) 0.8016(10) 0.3995(6) 0.0615(18) Uani 0.25 1 d DG U P A -1
H20_3 H 0.236640 0.796319 0.407510 0.074 Uiso 0.25 1 calc R U P A -1
C21_3 C 0.3473(12) 0.8343(11) 0.4197(7) 0.0598(18) Uani 0.25 1 d DG U P A -1
H21_3 H 0.325425 0.850848 0.441324 0.072 Uiso 0.25 1 calc R U P A -1
C22_3 C 0.4332(11) 0.8422(8) 0.4077(6) 0.0592(18) Uani 0.25 1 d DG U P A -1
C23_3 C 0.4659(8) 0.8174(6) 0.3755(5) 0.0601(19) Uani 0.25 1 d DG U P A -1
H23_3 H 0.523323 0.822656 0.367416 0.072 Uiso 0.25 1 calc R U P A -1
C24_3 C 0.4127(9) 0.7847(6) 0.3552(4) 0.0614(19) Uani 0.25 1 d DG U P A -1
H24_3 H 0.434538 0.768128 0.333601 0.074 Uiso 0.25 1 calc R U P A -1
C25_3 C 0.4527(10) 0.9183(6) 0.4454(6) 0.056(2) Uani 0.25 1 d D U P A -1
H25_3 H 0.393586 0.926806 0.445018 0.067 Uiso 0.25 1 calc R U P A -1
C26_3 C 0.5889(10) 0.9202(8) 0.4556(8) 0.056(2) Uani 0.25 1 d D U P A -1
H26_3 H 0.643810 0.929800 0.464574 0.067 Uiso 0.25 1 calc R U P A -1
C27_3 C 0.5734(10) 0.8800(9) 0.4339(9) 0.056(2) Uani 0.25 1 d D U P A -1
H27_3 H 0.614896 0.857954 0.424428 0.067 Uiso 0.25 1 calc R U P A -1
N1_3 N 0.3060(18) 0.7123(9) 0.1237(5) 0.080(2) Uani 0.25 1 d D U P A -1
N2_3 N 0.2785(15) 0.7438(8) 0.1811(3) 0.077(2) Uani 0.25 1 d D U P A -1
N3_3 N 0.2687(10) 0.7461(7) 0.3451(3) 0.0646(16) Uani 0.25 1 d D U P A -1
N4_3 N 0.0225(9) 0.6263(9) 0.4243(9) 0.0581(19) Uani 0.25 1 d D U P A -1
N5_3 N -0.0247(8) 0.5648(8) 0.4604(9) 0.057(2) Uani 0.25 1 d D U P A -1
N6_3 N 0.4844(10) 0.8779(9) 0.4284(9) 0.0567(19) Uani 0.25 1 d D U P A -1
N7_3 N 0.5129(11) 0.9450(8) 0.4625(9) 0.055(2) Uani 0.25 1 d D U P A -1
N1_4 N 0.2422(7) 0.5541(6) 0.5028(3) 0.196(5) Uani 1 1 d D U . . .
O1_4 O 0.2030(7) 0.5946(5) 0.5020(4) 0.254(6) Uani 1 1 d D U . . .
O2_4 O 0.1914(9) 0.5167(6) 0.5056(4) 0.265(6) Uani 1 1 d D U . . .
O3_4 O 0.3174(5) 0.5541(5) 0.4970(2) 0.198(5) Uani 1 1 d D U . . .
N1_5 N 0.3308(8) 0.6574(5) 0.7532(3) 0.081(3) Uani 0.5 1 d D U P B -1
O1_5 O 0.2699(8) 0.6286(4) 0.7496(7) 0.087(4) Uani 0.5 1 d D U P B -1
O2_5 O 0.4041(7) 0.6459(5) 0.7573(3) 0.094(3) Uani 0.5 1 d D U P B -1
O3_5 O 0.3166(10) 0.7025(4) 0.7531(4) 0.116(4) Uani 0.5 1 d D U P B -1
N1_6 N 0.1702(12) 0.5578(6) 0.2487(4) 0.142(6) Uani 0.5 1 d D U P C -1
O1_6 O 0.2291(13) 0.5285(5) 0.2460(7) 0.159(7) Uani 0.5 1 d D U P C -1
O2_6 O 0.0953(11) 0.5464(5) 0.2460(4) 0.147(6) Uani 0.5 1 d D U P C -1
O3_6 O 0.1969(11) 0.6003(5) 0.2519(5) 0.159(7) Uani 0.5 1 d D U P C -1
N1_7 N 0.2126(9) 0.7884(6) 0.4966(4) 0.114(5) Uani 0.5 1 d D U P D -1
O1_7 O 0.1531(6) 0.8176(5) 0.4948(3) 0.083(3) Uani 0.5 1 d D U P D -1
O2_7 O 0.2910(9) 0.7985(7) 0.4974(5) 0.151(6) Uani 0.5 1 d D U P D -1
O3_7 O 0.2017(10) 0.7433(7) 0.5020(6) 0.157(7) Uani 0.5 1 d D U P D -1
N1_8 N -0.250000 0.750000 0.6129(4) 0.096(3) Uani 1 2 d S TU P . .
O1_8 O -0.250000 0.750000 0.6484(4) 0.179(6) Uani 1 2 d S TU P . .
O2_8 O -0.3026(5) 0.7241(3) 0.5941(2) 0.114(2) Uani 1 1 d . U . . .
N1_9 N -0.2979(16) 0.6724(9) 0.3823(8) 0.208(11) Uani 0.375 1 d D U P E 1
O1_9 O -0.3460(18) 0.7060(9) 0.3730(9) 0.207(10) Uani 0.375 1 d D U P E 1
O2_9 O -0.2479(18) 0.6516(10) 0.3606(8) 0.207(10) Uani 0.375 1 d D U P E 1
O3_9 O -0.302(2) 0.6598(8) 0.4159(8) 0.208(11) Uani 0.375 1 d D U P E 1

loop_
_atom_site_aniso_label
_atom_site_aniso_U_11
_atom_site_aniso_U_22
_atom_site_aniso_U_33
_atom_site_aniso_U_23
_atom_site_aniso_U_13
_atom_site_aniso_U_12
Ag01 0.1125(5) 0.0549(3) 0.0732(4) -0.0031(3) -0.0234(3) -0.0243(3)
Ag02 0.0501(3) 0.1382(6) 0.0835(4) -0.0030(4) -0.0260(3) -0.0180(3)
Ag03 0.0961(5) 0.1038(6) 0.0935(5) -0.0243(4) -0.0145(4) -0.0419(4)
Ag04 0.1013(14) 0.0777(12) 0.0701(11) -0.0030(8) 0.0149(9) -0.0251(10)
Ag05 0.182(10) 0.166(8) 0.095(5) -0.015(6) 0.055(6) -0.036(9)
C1_1 0.057(4) 0.054(4) 0.055(4) -0.004(3) -0.003(3) -0.007(3)
C2_1 0.067(4) 0.068(5) 0.084(5) -0.017(4) 0.016(4) -0.025(4)
C3_1 0.069(4) 0.064(4) 0.067(4) -0.018(3) 0.009(4) -0.016(3)
C4_1 0.044(3) 0.047(3) 0.054(3) -0.002(3) -0.005(3) -0.002(3)
C5_1 0.048(3) 0.068(4) 0.052(4) 0.003(3) -0.016(3) -0.011(3)
C6_1 0.048(3) 0.072(4) 0.052(4) 0.014(3) -0.010(3) -0.012(3)
C7_1 0.042(3) 0.059(4) 0.052(3) 0.006(3) -0.005(3) -0.003(3)
C8_1 0.053(3) 0.053(4) 0.046(3) 0.003(3) -0.013(3) -0.005(3)
C9_1 0.054(3) 0.056(4) 0.047(3) 0.006(3) -0.003(3) -0.008(3)
C10_1 0.048(3) 0.055(4) 0.049(3) 0.006(3) -0.007(3) -0.006(3)
C11_1 0.041(3) 0.061(4) 0.052(3) 0.006(3) -0.004(3) 0.000(3)
C12_1 0.041(3) 0.069(4) 0.054(4) 0.007(3) 0.001(3) -0.010(3)
C13_1 0.048(3) 0.058(4) 0.053(3) 0.006(3) 0.001(3) -0.006(3)
C14_1 0.047(3) 0.064(4) 0.065(4) 0.013(3) 0.010(3) 0.010(3)
C15_1 0.048(3) 0.077(5) 0.058(4) 0.015(3) 0.011(3) 0.003(3)
C16_1 0.061(4) 0.062(4) 0.061(4) 0.010(3) -0.004(3) -0.011(3)
C17_1 0.064(4) 0.082(5) 0.077(5) 0.029(4) 0.007(4) 0.007(4)
C18_1 0.049(4) 0.080(5) 0.080(5) 0.029(4) 0.005(3) 0.003(3)
C19_1 0.041(3) 0.058(4) 0.048(3) 0.004(3) -0.009(3) -0.010(3)
C20_1 0.051(3) 0.057(4) 0.068(4) -0.001(3) -0.011(3) -0.002(3)
C21_1 0.051(4) 0.064(4) 0.063(4) -0.007(3) -0.013(3) -0.016(3)
C22_1 0.042(3) 0.067(4) 0.045(3) -0.003(3) -0.004(3) -0.002(3)
C23_1 0.055(4) 0.055(4) 0.075(4) -0.012(3) -0.019(3) 0.002(3)
C24_1 0.057(4) 0.051(4) 0.080(4) -0.011(3) -0.027(3) -0.004(3)
C25_1 0.041(3) 0.086(5) 0.068(4) -0.006(4) -0.010(3) -0.008(3)
C26_1 0.065(5) 0.101(6) 0.121(7) 0.001(5) -0.032(5) 0.012(5)
C27_1 0.069(5) 0.083(5) 0.119(6) -0.005(5) -0.037(5) 0.006(4)
N1_1 0.061(3) 0.056(3) 0.069(4) -0.004(3) -0.002(3) -0.014(3)
N2_1 0.047(3) 0.048(3) 0.056(3) -0.006(2) -0.001(2) -0.006(2)
N3_1 0.046(3) 0.056(3) 0.061(3) 0.012(3) -0.015(2) -0.008(2)
N4_1 0.050(3) 0.058(3) 0.062(3) 0.015(3) 0.006(2) -0.003(2)
N5_1 0.073(4) 0.058(3) 0.065(3) 0.010(3) 0.006(3) -0.008(3)
N6_1 0.039(3) 0.077(4) 0.054(3) 0.000(3) -0.008(2) -0.006(3)
N7_1 0.049(3) 0.102(5) 0.069(4) -0.005(3) -0.017(3) -0.005(3)
C1_2 0.053(4) 0.078(5) 0.072(4) -0.001(4) -0.016(3) -0.006(3)
C2_2 0.088(6) 0.105(7) 0.208(10) -0.021(7) -0.082(6) 0.020(5)
C3_2 0.109(7) 0.078(6) 0.208(10) -0.015(6) -0.095(7) 0.010(5)
C4_2 0.047(3) 0.069(4) 0.055(4) 0.002(3) -0.015(3) -0.008(3)
C5_2 0.058(4) 0.068(4) 0.088(5) -0.010(4) -0.027(4) 0.004(3)
C6_2 0.059(4) 0.070(4) 0.082(5) -0.022(4) -0.027(4) -0.002(3)
C7_2 0.047(3) 0.061(4) 0.056(4) -0.005(3) -0.015(3) -0.002(3)
C8_2 0.052(4) 0.054(4) 0.072(4) -0.002(3) -0.013(3) -0.003(3)
C9_2 0.060(4) 0.060(4) 0.071(4) -0.005(3) -0.021(3) -0.014(3)
C10_2 0.045(3) 0.065(4) 0.053(4) -0.009(3) -0.012(3) -0.003(3)
C11_2 0.056(4) 0.066(4) 0.059(4) -0.004(3) -0.021(3) -0.008(3)
C12_2 0.067(4) 0.060(4) 0.060(4) -0.001(3) -0.015(3) -0.013(3)
C13_2 0.047(3) 0.070(4) 0.064(4) -0.021(3) -0.003(3) -0.008(3)
C14_2 0.045(3) 0.097(5) 0.058(4) -0.015(4) -0.014(3) -0.005(4)
C15_2 0.049(4) 0.078(5) 0.053(4) -0.003(3) -0.010(3) -0.004(3)
C16_2 0.061(4) 0.112(6) 0.070(5) -0.033(4) -0.002(4) -0.029(4)
C17_2 0.113(7) 0.160(8) 0.091(6) -0.033(6) 0.023(5) -0.070(6)
C18_2 0.104(6) 0.138(7) 0.078(5) -0.036(5) 0.019(5) -0.060(6)
C19_2 0.048(3) 0.060(4) 0.058(4) -0.001(3) -0.007(3) -0.003(3)
C20_2 0.051(4) 0.075(5) 0.061(4) 0.004(3) 0.011(3) 0.005(3)
C21_2 0.056(4) 0.063(4) 0.069(4) 0.003(3) 0.012(3) 0.008(3)
C22_2 0.043(3) 0.059(4) 0.059(4) 0.003(3) -0.003(3) -0.005(3)
C23_2 0.044(3) 0.077(5) 0.059(4) -0.001(3) 0.004(3) 0.005(3)
C24_2 0.037(3) 0.066(4) 0.070(4) 0.001(3) -0.007(3) 0.009(3)
C25_2 0.051(4) 0.079(5) 0.066(4) 0.001(4) 0.004(3) -0.013(3)
C26_2 0.054(4) 0.093(6) 0.121(6) 0.037(5) 0.012(4) 0.001(4)
C27_2 0.051(4) 0.099(6) 0.117(6) 0.048(5) 0.011(4) 0.007(4)
N1_2 0.049(3) 0.097(5) 0.085(4) -0.003(4) -0.023(3) -0.004(3)
N2_2 0.047(3) 0.065(3) 0.072(4) 0.000(3) -0.020(3) -0.004(3)
N3_2 0.046(3) 0.067(3) 0.068(3) 0.006(3) -0.019(3) -0.010(3)
N4_2 0.054(3) 0.098(4) 0.065(4) -0.029(3) 0.000(3) -0.026(3)
N5_2 0.079(4) 0.114(5) 0.084(4) -0.029(4) 0.004(4) -0.041(4)
N6_2 0.043(3) 0.065(3) 0.063(3) 0.005(3) 0.002(2) -0.009(2)
N7_2 0.062(3) 0.072(4) 0.073(4) 0.008(3) 0.004(3) -0.018(3)
C1_3 0.078(3) 0.078(3) 0.077(3) -0.001(2) 0.001(2) -0.001(2)
C2_3 0.080(3) 0.080(3) 0.079(3) 0.000(3) 0.002(3) -0.003(3)
C3_3 0.080(3) 0.079(3) 0.078(3) -0.001(3) 0.002(3) -0.001(3)
C4_3 0.075(3) 0.073(3) 0.073(3) -0.001(2) 0.001(2) -0.001(2)
C5_3 0.074(3) 0.072(3) 0.073(3) -0.001(2) 0.001(2) -0.001(2)
C6_3 0.071(3) 0.070(3) 0.070(3) -0.001(2) 0.002(2) -0.001(2)
C7_3 0.069(2) 0.068(2) 0.068(2) 0.000(2) 0.0012(19) -0.001(2)
C8_3 0.072(3) 0.070(3) 0.070(3) 0.000(2) 0.001(2) -0.001(2)
C9_3 0.073(3) 0.072(3) 0.072(3) 0.000(2) 0.002(2) 0.000(2)
C10_3 0.063(2) 0.063(2) 0.063(2) -0.0001(19) 0.0018(19) -0.0004(19)
C11_3 0.062(2) 0.062(2) 0.062(2) 0.000(2) 0.000(2) 0.000(2)
C12_3 0.061(3) 0.061(3) 0.061(3) -0.001(2) 0.001(2) 0.000(2)
C13_3 0.061(2) 0.060(2) 0.060(2) -0.0010(15) 0.0004(15) 0.0000(15)
C14_3 0.062(3) 0.062(3) 0.061(3) -0.001(2) 0.000(2) -0.001(2)
C15_3 0.063(2) 0.063(2) 0.063(2) 0.000(2) 0.001(2) 0.000(2)
C16_3 0.058(3) 0.058(3) 0.057(3) -0.002(2) 0.000(2) 0.000(2)
C17_3 0.057(3) 0.057(3) 0.056(3) -0.003(3) -0.001(3) 0.000(3)
C18_3 0.058(3) 0.057(3) 0.057(3) -0.003(2) -0.001(2) 0.000(2)
C19_3 0.063(2) 0.063(2) 0.062(2) 0.0004(19) 0.0016(19) 0.0001(19)
C20_3 0.062(2) 0.062(2) 0.061(2) 0.000(2) 0.002(2) 0.000(2)
C21_3 0.060(2) 0.060(2) 0.060(2) 0.0007(16) 0.0006(16) 0.0001(16)
C22_3 0.059(2) 0.059(2) 0.059(2) 0.002(2) 0.001(2) 0.000(2)
C23_3 0.060(3) 0.060(3) 0.060(3) 0.002(2) 0.001(2) 0.000(2)
C24_3 0.061(3) 0.061(3) 0.061(3) 0.000(2) 0.002(2) 0.000(2)
C25_3 0.056(3) 0.057(3) 0.055(3) 0.003(2) 0.000(2) 0.000(2)
C26_3 0.056(3) 0.056(3) 0.055(3) 0.004(3) 0.001(3) 0.000(3)
C27_3 0.056(3) 0.056(3) 0.055(3) 0.004(2) 0.001(2) 0.000(2)
N1_3 0.081(3) 0.080(3) 0.079(3) -0.001(3) 0.002(3) -0.002(3)
N2_3 0.078(3) 0.077(3) 0.076(3) -0.001(2) 0.002(2) -0.001(2)
N3_3 0.065(2) 0.064(2) 0.065(2) 0.0001(19) 0.0019(19) -0.0010(19)
N4_3 0.059(3) 0.058(3) 0.057(3) -0.003(2) 0.000(2) 0.000(2)
N5_3 0.058(3) 0.057(3) 0.055(3) -0.003(3) 0.000(3) -0.001(3)
N6_3 0.057(3) 0.057(3) 0.056(3) 0.004(2) 0.000(2) 0.000(2)
N7_3 0.056(3) 0.055(3) 0.054(3) 0.003(3) 0.001(3) -0.001(3)
N1_4 0.085(6) 0.406(15) 0.099(6) -0.082(9) -0.026(5) 0.080(7)
O1_4 0.132(7) 0.412(15) 0.216(11) -0.099(10) -0.038(7) 0.105(8)
O2_4 0.146(9) 0.446(15) 0.203(12) -0.035(10) -0.041(8) 0.038(9)
O3_4 0.078(4) 0.411(14) 0.105(6) -0.063(7) -0.007(4) 0.057(7)
N1_5 0.091(7) 0.098(7) 0.053(6) -0.005(6) -0.014(6) 0.004(5)
O1_5 0.087(9) 0.093(6) 0.081(6) -0.003(8) -0.017(9) 0.010(5)
O2_5 0.075(6) 0.131(9) 0.078(7) -0.006(6) -0.020(5) 0.007(5)
O3_5 0.164(10) 0.090(6) 0.094(8) -0.006(6) -0.013(8) 0.006(6)
N1_6 0.270(16) 0.095(9) 0.062(8) 0.030(8) -0.053(10) -0.057(9)
O1_6 0.292(17) 0.116(8) 0.070(12) 0.034(10) -0.045(12) -0.042(10)
O2_6 0.259(16) 0.104(9) 0.076(8) 0.023(7) -0.063(9) -0.070(9)
O3_6 0.270(17) 0.098(8) 0.110(9) 0.022(8) -0.059(13) -0.054(9)
N1_7 0.075(6) 0.186(12) 0.083(9) -0.011(9) -0.007(7) 0.021(8)
O1_7 0.038(4) 0.153(9) 0.057(6) -0.001(6) -0.015(4) 0.008(5)
O2_7 0.076(6) 0.215(15) 0.161(14) -0.043(11) 0.000(7) 0.019(8)
O3_7 0.104(9) 0.193(12) 0.173(15) -0.001(9) -0.001(9) 0.028(9)
N1_8 0.156(11) 0.051(6) 0.082(7) 0.000 0.000 0.028(7)
O1_8 0.355(19) 0.081(7) 0.100(8) 0.000 0.000 -0.021(9)
O2_8 0.104(5) 0.103(5) 0.136(6) -0.016(4) -0.008(4) -0.004(4)
N1_9 0.21(2) 0.142(18) 0.27(2) -0.070(15) 0.018(18) 0.006(15)
O1_9 0.19(2) 0.145(17) 0.29(2) -0.052(16) 0.032(18) -0.013(14)
O2_9 0.21(2) 0.149(18) 0.26(2) -0.072(16) 0.006(18) 0.016(15)
O3_9 0.24(2) 0.111(15) 0.27(2) -0.082(14) 0.018(18) -0.009(15)

loop_
_atom_type_symbol
_atom_type_description
_atom_type_scat_dispersion_real
_atom_type_scat_dispersion_imag
_atom_type_scat_source
C C 0.0033 0.0016 'International Tables Vol C Tables 4.2.6.8 and 6.1.1.4'
H H 0.0000 0.0000 'International Tables Vol C Tables 4.2.6.8 and 6.1.1.4'
Ag Ag -0.8971 1.1015 'International Tables Vol C Tables 4.2.6.8 and 6.1.1.4'
N N 0.0061 0.0033 'International Tables Vol C Tables 4.2.6.8 and 6.1.1.4'
O O 0.0106 0.0060 'International Tables Vol C Tables 4.2.6.8 and 6.1.1.4'

loop_
_geom_angle_atom_site_label_1
_geom_angle_atom_site_label_2
_geom_angle_atom_site_label_3
_geom_angle
_geom_angle_site_symmetry_1
_geom_angle_site_symmetry_3
_geom_angle_publ_flag
N5_1 Ag01 N1_1 175.2(2) 6_667 . ?
N1_2 Ag02 N7_1 178.9(2) . . ?
N5_2 Ag03 N7_2 175.4(3) . 6_556 ?
N1_1 C1_1 N2_1 111.6(5) . . ?
N1_1 C2_1 C3_1 109.8(6) . . ?
C2_1 C3_1 N2_1 106.8(5) . . ?
C9_1 C4_1 C5_1 120.1(5) . . ?
C9_1 C4_1 N2_1 121.2(5) . . ?
C5_1 C4_1 N2_1 118.8(5) . . ?
C6_1 C5_1 C4_1 120.1(5) . . ?
C5_1 C6_1 C7_1 120.5(5) . . ?
C8_1 C7_1 C6_1 118.7(5) . . ?
C8_1 C7_1 N3_1 120.7(5) . . ?
C6_1 C7_1 N3_1 120.6(5) . . ?
C9_1 C8_1 C7_1 120.8(5) . . ?
C4_1 C9_1 C8_1 119.8(5) . . ?
C11_1 C10_1 C15_1 118.5(5) . . ?
C11_1 C10_1 N3_1 121.2(5) . . ?
C15_1 C10_1 N3_1 120.2(5) . . ?
C10_1 C11_1 C12_1 120.8(5) . . ?
C13_1 C12_1 C11_1 119.7(5) . . ?
C12_1 C13_1 C14_1 119.8(5) . . ?
C12_1 C13_1 N4_1 120.7(5) . . ?
C14_1 C13_1 N4_1 119.5(5) . . ?
C15_1 C14_1 C13_1 120.4(5) . . ?
C14_1 C15_1 C10_1 120.6(5) . . ?
N5_1 C16_1 N4_1 110.8(5) . . ?
C18_1 C17_1 N5_1 110.1(6) . . ?
C17_1 C18_1 N4_1 106.1(6) . . ?
C24_1 C19_1 C20_1 118.7(5) . . ?
C24_1 C19_1 N3_1 122.2(5) . . ?
C20_1 C19_1 N3_1 119.0(5) . . ?
C19_1 C20_1 C21_1 120.3(5) . . ?
C22_1 C21_1 C20_1 120.6(5) . . ?
C23_1 C22_1 C21_1 119.4(5) . . ?
C23_1 C22_1 N6_1 120.2(5) . . ?
C21_1 C22_1 N6_1 120.4(5) . . ?
C22_1 C23_1 C24_1 119.9(5) . . ?
C19_1 C24_1 C23_1 121.1(5) . . ?
N7_1 C25_1 N6_1 111.9(6) . . ?
C27_1 C26_1 N7_1 110.6(6) . . ?
C26_1 C27_1 N6_1 105.8(6) . . ?
C1_1 N1_1 C2_1 105.6(5) . . ?
C1_1 N1_1 Ag01 124.0(4) . . ?
C2_1 N1_1 Ag01 129.8(4) . . ?
C1_1 N2_1 C3_1 106.2(5) . . ?
C1_1 N2_1 C4_1 125.4(5) . . ?
C3_1 N2_1 C4_1 128.3(5) . . ?
C10_1 N3_1 C19_1 119.0(4) . . ?
C10_1 N3_1 C7_1 118.4(4) . . ?
C19_1 N3_1 C7_1 121.3(4) . . ?
C16_1 N4_1 C18_1 107.6(5) . . ?
C16_1 N4_1 C13_1 126.4(5) . . ?
C18_1 N4_1 C13_1 125.9(5) . . ?
C16_1 N5_1 C17_1 105.4(5) . . ?
C16_1 N5_1 Ag01 128.3(4) . 6_557 ?
C17_1 N5_1 Ag01 126.2(4) . 6_557 ?
C25_1 N6_1 C27_1 106.5(5) . . ?
C25_1 N6_1 C22_1 125.9(5) . . ?
C27_1 N6_1 C22_1 127.6(5) . . ?
C25_1 N7_1 C26_1 105.2(5) . . ?
C25_1 N7_1 Ag02 123.6(5) . . ?
C26_1 N7_1 Ag02 131.2(5) . . ?
N1_2 C1_2 N2_2 112.5(6) . . ?
N1_2 C2_2 C3_2 109.7(7) . . ?
N2_2 C3_2 C2_2 106.9(7) . . ?
C9_2 C4_2 C5_2 119.6(5) . . ?
C9_2 C4_2 N2_2 119.9(5) . . ?
C5_2 C4_2 N2_2 120.4(5) . . ?
C6_2 C5_2 C4_2 119.4(6) . . ?
C5_2 C6_2 C7_2 121.9(6) . . ?
C6_2 C7_2 C8_2 118.0(5) . . ?
C6_2 C7_2 N3_2 122.4(5) . . ?
C8_2 C7_2 N3_2 119.5(5) . . ?
C9_2 C8_2 C7_2 120.7(6) . . ?
C8_2 C9_2 C4_2 120.4(5) . . ?
C11_2 C10_2 C15_2 118.5(5) . . ?
C11_2 C10_2 N3_2 120.8(5) . . ?
C15_2 C10_2 N3_2 120.7(5) . . ?
C10_2 C11_2 C12_2 120.6(5) . . ?
C13_2 C12_2 C11_2 120.2(6) . . ?
C12_2 C13_2 C14_2 119.8(5) . . ?
C12_2 C13_2 N4_2 120.6(6) . . ?
C14_2 C13_2 N4_2 119.5(5) . . ?
C15_2 C14_2 C13_2 120.2(5) . . ?
C14_2 C15_2 C10_2 120.7(6) . . ?
N5_2 C16_2 N4_2 111.1(6) . . ?
C18_2 C17_2 N5_2 110.5(7) . . ?
C17_2 C18_2 N4_2 106.4(6) . . ?
C24_2 C19_2 C20_2 119.3(5) . . ?
C24_2 C19_2 N3_2 120.9(5) . . ?
C20_2 C19_2 N3_2 119.8(5) . . ?
C21_2 C20_2 C19_2 121.0(5) . . ?
C20_2 C21_2 C22_2 119.4(5) . . ?
C23_2 C22_2 C21_2 120.2(5) . . ?
C23_2 C22_2 N6_2 120.6(5) . . ?
C21_2 C22_2 N6_2 119.2(5) . . ?
C22_2 C23_2 C24_2 119.9(5) . . ?
C19_2 C24_2 C23_2 120.1(5) . . ?
N7_2 C25_2 N6_2 111.7(6) . . ?
C27_2 C26_2 N7_2 110.4(6) . . ?
C26_2 C27_2 N6_2 106.3(6) . . ?
C1_2 N1_2 C2_2 105.3(6) . . ?
C1_2 N1_2 Ag02 123.2(5) . . ?
C2_2 N1_2 Ag02 131.3(5) . . ?
C1_2 N2_2 C3_2 105.6(5) . . ?
C1_2 N2_2 C4_2 126.2(5) . . ?
C3_2 N2_2 C4_2 128.0(5) . . ?
C10_2 N3_2 C7_2 121.6(5) . . ?
C10_2 N3_2 C19_2 119.9(4) . . ?
C7_2 N3_2 C19_2 117.8(5) . . ?
C16_2 N4_2 C18_2 107.0(5) . . ?
C16_2 N4_2 C13_2 125.5(5) . . ?
C18_2 N4_2 C13_2 127.4(5) . . ?
C16_2 N5_2 C17_2 105.0(6) . . ?
C16_2 N5_2 Ag03 124.8(5) . . ?
C17_2 N5_2 Ag03 129.7(5) . . ?
C25_2 N6_2 C27_2 106.3(5) . . ?
C25_2 N6_2 C22_2 127.9(5) . . ?
C27_2 N6_2 C22_2 125.7(5) . . ?
C25_2 N7_2 C26_2 105.3(5) . . ?
C25_2 N7_2 Ag03 130.3(4) . 6_666 ?
C26_2 N7_2 Ag03 124.1(5) . 6_666 ?
N1_3 C1_3 N2_3 111.1(10) . . ?
N1_3 C2_3 C3_3 108.2(11) . . ?
N2_3 C3_3 C2_3 105.8(10) . . ?
C9_3 C4_3 C5_3 119.4(9) . . ?
C9_3 C4_3 N2_3 121.6(11) . . ?
C5_3 C4_3 N2_3 118.9(11) . . ?
C6_3 C5_3 C4_3 119.9(11) . . ?
C5_3 C6_3 C7_3 121.5(11) . . ?
C6_3 C7_3 C8_3 117.3(9) . . ?
C6_3 C7_3 N3_3 120.1(11) . . ?
C8_3 C7_3 N3_3 122.2(11) . . ?
C9_3 C8_3 C7_3 121.4(11) . . ?
C4_3 C9_3 C8_3 120.1(11) . . ?
C11_3 C10_3 C15_3 116.9(9) . . ?
C11_3 C10_3 N3_3 120.0(11) . . ?
C15_3 C10_3 N3_3 122.4(10) . . ?
C12_3 C11_3 C10_3 121.6(11) . . ?
C13_3 C12_3 C11_3 120.3(11) . . ?
C12_3 C13_3 C14_3 118.6(9) . . ?
C12_3 C13_3 N4_3 119.1(11) . . ?
C14_3 C13_3 N4_3 122.2(11) . . ?
C15_3 C14_3 C13_3 121.2(11) . . ?
C14_3 C15_3 C10_3 121.0(11) . . ?
N5_3 C16_3 N4_3 112.2(8) . . ?
C18_3 C17_3 N5_3 110.6(10) . . ?
C17_3 C18_3 N4_3 106.2(9) . . ?
C20_3 C19_3 C24_3 120.0 . . ?
C20_3 C19_3 N3_3 118.8(8) . . ?
C24_3 C19_3 N3_3 121.0(8) . . ?
C19_3 C20_3 C21_3 120.0 . . ?
C20_3 C21_3 C22_3 120.0 . . ?
C23_3 C22_3 C21_3 120.0 . . ?
C23_3 C22_3 N6_3 121.9(8) . . ?
C21_3 C22_3 N6_3 118.0(8) . . ?
C24_3 C23_3 C22_3 120.0 . . ?
C23_3 C24_3 C19_3 120.0 . . ?
N7_3 C25_3 N6_3 113.4(9) . . ?
C27_3 C26_3 N7_3 110.5(10) . . ?
C26_3 C27_3 N6_3 106.5(9) . . ?
C1_3 N1_3 C2_3 104.2(10) . . ?
C1_3 N1_3 Ag05 118.5(13) . . ?
C2_3 N1_3 Ag05 132.4(15) . . ?
C1_3 N2_3 C3_3 105.9(9) . . ?
C1_3 N2_3 C4_3 124.7(11) . . ?
C3_3 N2_3 C4_3 129.1(12) . . ?
C10_3 N3_3 C7_3 119.3(10) . . ?
C10_3 N3_3 C19_3 118.5(9) . . ?
C7_3 N3_3 C19_3 121.8(10) . . ?
C16_3 N4_3 C18_3 106.7(8) . . ?
C16_3 N4_3 C13_3 126.0(11) . . ?
C18_3 N4_3 C13_3 127.3(11) . . ?
C16_3 N5_3 C17_3 104.0(9) . . ?
C16_3 N5_3 Ag04 117.0(9) . . ?
C17_3 N5_3 Ag04 138.6(9) . . ?
C25_3 N6_3 C27_3 105.3(8) . . ?
C25_3 N6_3 C22_3 125.2(11) . . ?
C27_3 N6_3 C22_3 129.4(11) . . ?
C25_3 N7_3 C26_3 104.3(9) . . ?
O3_4 N1_4 O1_4 117.8(15) . . ?
O3_4 N1_4 O2_4 127.4(15) . . ?
O1_4 N1_4 O2_4 114.3(11) . . ?
O2_5 N1_5 O1_5 124.6(13) . . ?
O2_5 N1_5 O3_5 115.5(13) . . ?
O1_5 N1_5 O3_5 119.8(13) . . ?
O2_6 N1_6 O1_6 122.7(17) . . ?
O2_6 N1_6 O3_6 124.7(17) . . ?
O1_6 N1_6 O3_6 112.4(16) . . ?
O1_7 N1_7 O2_7 125.9(18) . . ?
O1_7 N1_7 O3_7 123.5(15) . . ?
O2_7 N1_7 O3_7 110.2(15) . . ?
O1_8 N1_8 O2_8 121.2(6) . 2_465 ?
O1_8 N1_8 O2_8 121.2(6) . . ?
O2_8 N1_8 O2_8 117.5(12) 2_465 . ?
O3_9 N1_9 O2_9 119(2) . . ?
O3_9 N1_9 O1_9 116(2) . . ?
O2_9 N1_9 O1_9 125(2) . . ?

loop_
_geom_bond_atom_site_label_1
_geom_bond_atom_site_label_2
_geom_bond_distance
_geom_bond_site_symmetry_2
_geom_bond_publ_flag
Ag01 N5_1 2.101(5) 6_667 ?
Ag01 N1_1 2.104(5) . ?
Ag02 N1_2 2.105(6) . ?
Ag02 N7_1 2.108(5) . ?
Ag03 N5_2 2.095(6) . ?
Ag03 N7_2 2.095(5) 6_556 ?
Ag04 N5_3 2.258(14) . ?
Ag05 N1_3 2.136(18) . ?
C1_1 N1_1 1.318(7) . ?
C1_1 N2_1 1.342(6) . ?
C2_1 N1_1 1.345(8) . ?
C2_1 C3_1 1.352(8) . ?
C3_1 N2_1 1.354(7) . ?
C4_1 C9_1 1.376(7) . ?
C4_1 C5_1 1.381(7) . ?
C4_1 N2_1 1.427(6) . ?
C5_1 C6_1 1.377(7) . ?
C6_1 C7_1 1.388(7) . ?
C7_1 C8_1 1.388(7) . ?
C7_1 N3_1 1.427(6) . ?
C8_1 C9_1 1.380(7) . ?
C10_1 C11_1 1.390(7) . ?
C10_1 C15_1 1.396(7) . ?
C10_1 N3_1 1.419(6) . ?
C11_1 C12_1 1.394(7) . ?
C12_1 C13_1 1.382(7) . ?
C13_1 C14_1 1.389(7) . ?
C13_1 N4_1 1.431(6) . ?
C14_1 C15_1 1.377(7) . ?
C16_1 N5_1 1.313(7) . ?
C16_1 N4_1 1.344(7) . ?
C17_1 C18_1 1.336(8) . ?
C17_1 N5_1 1.375(8) . ?
C18_1 N4_1 1.364(7) . ?
C19_1 C24_1 1.381(6) . ?
C19_1 C20_1 1.382(6) . ?
C19_1 N3_1 1.426(6) . ?
C20_1 C21_1 1.382(6) . ?
C21_1 C22_1 1.381(6) . ?
C22_1 C23_1 1.375(6) . ?
C22_1 N6_1 1.431(6) . ?
C23_1 C24_1 1.383(6) . ?
C25_1 N7_1 1.311(7) . ?
C25_1 N6_1 1.343(7) . ?
C26_1 C27_1 1.344(8) . ?
C26_1 N7_1 1.360(8) . ?
C27_1 N6_1 1.374(7) . ?
C1_2 N1_2 1.310(7) . ?
C1_2 N2_2 1.334(7) . ?
C2_2 N1_2 1.337(9) . ?
C2_2 C3_2 1.356(9) . ?
C3_2 N2_2 1.350(8) . ?
C4_2 C9_2 1.379(7) . ?
C4_2 C5_2 1.382(7) . ?
C4_2 N2_2 1.426(6) . ?
C5_2 C6_2 1.372(7) . ?
C6_2 C7_2 1.381(7) . ?
C7_2 C8_2 1.385(7) . ?
C7_2 N3_2 1.426(6) . ?
C8_2 C9_2 1.375(7) . ?
C10_2 C11_2 1.391(7) . ?
C10_2 C15_2 1.400(7) . ?
C10_2 N3_2 1.409(6) . ?
C11_2 C12_2 1.391(7) . ?
C12_2 C13_2 1.378(7) . ?
C13_2 C14_2 1.387(8) . ?
C13_2 N4_2 1.429(7) . ?
C14_2 C15_2 1.378(7) . ?
C16_2 N5_2 1.309(7) . ?
C16_2 N4_2 1.351(7) . ?
C17_2 C18_2 1.334(9) . ?
C17_2 N5_2 1.368(8) . ?
C18_2 N4_2 1.353(8) . ?
C19_2 C24_2 1.381(6) . ?
C19_2 C20_2 1.384(6) . ?
C19_2 N3_2 1.429(6) . ?
C20_2 C21_2 1.380(6) . ?
C21_2 C22_2 1.384(6) . ?
C22_2 C23_2 1.382(6) . ?
C22_2 N6_2 1.430(6) . ?
C23_2 C24_2 1.391(6) . ?
C25_2 N7_2 1.309(7) . ?
C25_2 N6_2 1.337(7) . ?
C26_2 C27_2 1.331(8) . ?
C26_2 N7_2 1.358(8) . ?
C27_2 N6_2 1.371(7) . ?
C1_3 N1_3 1.315(10) . ?
C1_3 N2_3 1.342(10) . ?
C2_3 N1_3 1.344(11) . ?
C2_3 C3_3 1.358(11) . ?
C3_3 N2_3 1.350(10) . ?
C4_3 C9_3 1.373(10) . ?
C4_3 C5_3 1.379(10) . ?
C4_3 N2_3 1.423(9) . ?
C5_3 C6_3 1.374(10) . ?
C6_3 C7_3 1.383(10) . ?
C7_3 C8_3 1.385(10) . ?
C7_3 N3_3 1.427(9) . ?
C8_3 C9_3 1.380(10) . ?
C10_3 C11_3 1.397(10) . ?
C10_3 C15_3 1.402(10) . ?
C10_3 N3_3 1.420(9) . ?
C11_3 C12_3 1.387(10) . ?
C12_3 C13_3 1.384(10) . ?
C13_3 C14_3 1.384(10) . ?
C13_3 N4_3 1.433(9) . ?
C14_3 C15_3 1.379(10) . ?
C16_3 N5_3 1.313(10) . ?
C16_3 N4_3 1.343(9) . ?
C17_3 C18_3 1.339(11) . ?
C17_3 N5_3 1.375(11) . ?
C18_3 N4_3 1.358(10) . ?
C19_3 C20_3 1.3900 . ?
C19_3 C24_3 1.3900 . ?
C19_3 N3_3 1.433(8) . ?
C20_3 C21_3 1.3900 . ?
C21_3 C22_3 1.3900 . ?
C22_3 C23_3 1.3900 . ?
C22_3 N6_3 1.435(8) . ?
C23_3 C24_3 1.3900 . ?
C25_3 N7_3 1.309(10) . ?
C25_3 N6_3 1.336(10) . ?
C26_3 C27_3 1.345(11) . ?
C26_3 N7_3 1.361(10) . ?
C27_3 N6_3 1.372(10) . ?
N1_4 O3_4 1.165(10) . ?
N1_4 O1_4 1.253(12) . ?
N1_4 O2_4 1.282(12) . ?
N1_5 O2_5 1.169(11) . ?
N1_5 O1_5 1.222(11) . ?
N1_5 O3_5 1.245(11) . ?
N1_6 O2_6 1.187(13) . ?
N1_6 O1_6 1.204(14) . ?
N1_6 O3_6 1.230(12) . ?
N1_7 O1_7 1.207(12) . ?
N1_7 O2_7 1.228(13) . ?
N1_7 O3_7 1.253(13) . ?
N1_8 O1_8 1.217(14) . ?
N1_8 O2_8 1.248(8) 2_465 ?
N1_8 O2_8 1.248(8) . ?
N1_9 O3_9 1.207(14) . ?
N1_9 O2_9 1.207(14) . ?
N1_9 O1_9 1.214(14) . ?
